data_1507973
loop_
_publ_author_name
'Spokoyny, Alexander M.'
'Machan, Charles W.'
'Clingerman, Daniel J.'
'Rosen, Mari S.'
'Wiester, Michael J.'
'Kennedy, Robert D.'
'Stern, Charlotte L.'
'Sarjeant, Amy A.'
'Mirkin, Chad A.'

_publ_section_title
;
 A coordination chemistry dichotomy for icosahedral carborane-based
 ligands.
;
_journal_issue 8
_journal_name_full 'Nature chemistry'
_journal_page_first 590
_journal_page_last 596
_journal_paper_doi 10.1038/nchem.1088
_journal_volume 3
_journal_year 2011
_chemical_formula_moiety 'C16 H25 B10 Cl2 P Pt S'
_chemical_formula_sum 'C16 H25 B10 Cl2 P Pt S'
_chemical_formula_weight 654.48
_chemical_name_systematic
; 
 ? 
;
_space_group_IT_number 33
_symmetry_cell_setting orthorhombic
_symmetry_space_group_name_Hall 'P 2c -2n'
_symmetry_space_group_name_H-M 'P n a 21'
_atom_sites_solution_hydrogens geom
_atom_sites_solution_primary direct
_atom_sites_solution_secondary difmap
_audit_creation_method SHELXL-97
_cell_angle_alpha 90.00
_cell_angle_beta 90.00
_cell_angle_gamma 90.00
_cell_formula_units_Z 4
_cell_length_a 14.2619(2)
_cell_length_b 11.14690(10)
_cell_length_c 15.0388(2)
_cell_measurement_reflns_used 9976
_cell_measurement_temperature 100(2)
_cell_measurement_theta_max 29.54
_cell_measurement_theta_min 2.27
_cell_volume 2390.81(5)
_computing_cell_refinement 'Bruker SAINT'
_computing_data_collection 'Bruker APEX2'
_computing_data_reduction 'Bruker SAINT'
_computing_molecular_graphics 'Bruker SHELXTL'
_computing_publication_material 'Bruker SHELXTL'
_computing_structure_refinement 'SHELXL-97 (Sheldrick, 2008)'
_computing_structure_solution 'SHELXS-97 (Sheldrick, 2008)'
_diffrn_ambient_temperature 100(2)
_diffrn_measured_fraction_theta_full 0.999
_diffrn_measured_fraction_theta_max 0.999
_diffrn_measurement_device_type 'Bruker APEX-II CCD'
_diffrn_measurement_method '\f and \w scans'
_diffrn_radiation_monochromator graphite
_diffrn_radiation_source 'fine-focus sealed tube'
_diffrn_radiation_type MoK\a
_diffrn_radiation_wavelength 0.71073
_diffrn_reflns_av_R_equivalents 0.0545
_diffrn_reflns_av_sigmaI/netI 0.0414
_diffrn_reflns_limit_h_max 20
_diffrn_reflns_limit_h_min -20
_diffrn_reflns_limit_k_max 15
_diffrn_reflns_limit_k_min -15
_diffrn_reflns_limit_l_max 20
_diffrn_reflns_limit_l_min -21
_diffrn_reflns_number 61145
_diffrn_reflns_theta_full 30.02
_diffrn_reflns_theta_max 30.02
_diffrn_reflns_theta_min 2.27
_diffrn_standards_number 0
_exptl_absorpt_coefficient_mu 6.251
_exptl_absorpt_correction_T_max 0.8696
_exptl_absorpt_correction_T_min 0.2652
_exptl_absorpt_correction_type multi-scan
_exptl_absorpt_process_details 'SADABS, Bruker'
_exptl_crystal_colour colourless
_exptl_crystal_density_diffrn 1.818
_exptl_crystal_density_method 'not measured'
_exptl_crystal_description plate
_exptl_crystal_F_000 1256
_exptl_crystal_size_max 0.29
_exptl_crystal_size_mid 0.11
_exptl_crystal_size_min 0.02
_refine_diff_density_max 0.778
_refine_diff_density_min -0.669
_refine_diff_density_rms 0.107
_refine_ls_abs_structure_details 'Flack H D (1983), Acta Cryst. A39, 876-881'
_refine_ls_abs_structure_Flack -0.008(4)
_refine_ls_extinction_method none
_refine_ls_goodness_of_fit_ref 1.037
_refine_ls_hydrogen_treatment constr
_refine_ls_matrix_type full
_refine_ls_number_parameters 280
_refine_ls_number_reflns 6871
_refine_ls_number_restraints 1
_refine_ls_restrained_S_all 1.037
_refine_ls_R_factor_all 0.0286
_refine_ls_R_factor_gt 0.0217
_refine_ls_shift/su_max 0.002
_refine_ls_shift/su_mean 0.000
_refine_ls_structure_factor_coef Fsqd
_refine_ls_weighting_details 'calc w=1/[\s^2^(Fo^2^)+(0.0069P)^2^+0.0344P] where P=(Fo^2^+2Fc^2^)/3'
_refine_ls_weighting_scheme calc
_refine_ls_wR_factor_gt 0.0394
_refine_ls_wR_factor_ref 0.0413
_reflns_number_gt 6097
_reflns_number_total 6871
_reflns_threshold_expression >2sigma(I)
_cod_data_source_file nchem.1088-s6.cif
_cod_data_source_block n0666
_cod_depositor_comments
;
The following automatic conversions were performed:

'_symmetry_cell_setting' value 'Orthorhombic' changed to
'orthorhombic' according to
/home/saulius/struct/CIF-dictionaries/cif_core.dic dictionary named
'cif_core.dic' version 2.4.1 from 2010-06-29.

Automatic conversion script
Id: cif_fix_values 1891 2012-01-12 08:04:46Z andrius 
;
_cod_original_sg_symbol_H-M Pna2(1)
_cod_database_code 1507973

loop_
_symmetry_equiv_pos_as_xyz
'x, y, z'
'-x, -y, z+1/2'
'x+1/2, -y+1/2, z'
'-x+1/2, y+1/2, z+1/2'

loop_
_atom_site_label
_atom_site_type_symbol
_atom_site_fract_x
_atom_site_fract_y
_atom_site_fract_z
_atom_site_U_iso_or_equiv
_atom_site_adp_type
_atom_site_occupancy
_atom_site_symmetry_multiplicity
_atom_site_calc_flag
_atom_site_refinement_flags
Pt1 Pt 0.206879(6) 0.427597(8) 0.250747(10) 0.01113(3) Uani 1 1 d .
Cl1 Cl 0.20194(5) 0.58166(7) 0.14341(6) 0.01845(16) Uani 1 1 d .
Cl2 Cl 0.05305(5) 0.37619(8) 0.21760(5) 0.01821(16) Uani 1 1 d .
S1 S 0.35699(5) 0.47734(7) 0.28534(6) 0.01360(15) Uani 1 1 d .
P1 P 0.21726(5) 0.27299(8) 0.34150(6) 0.01198(16) Uani 1 1 d .
C1 C 0.3381(2) 0.6852(3) 0.5409(2) 0.0168(7) Uani 1 1 d .
H1 H 0.3217 0.6664 0.6124 0.020 Uiso 1 1 calc R
C2 C 0.3676(2) 0.8189(3) 0.5095(2) 0.0219(7) Uani 1 1 d .
H2 H 0.3718 0.8944 0.5585 0.026 Uiso 1 1 calc R
C3 C 0.40318(19) 0.3484(3) 0.3486(2) 0.0150(7) Uani 1 1 d .
H3C H 0.4315 0.2903 0.3067 0.018 Uiso 1 1 calc R
H3D H 0.4532 0.3767 0.3891 0.018 Uiso 1 1 calc R
C4 C 0.3281(2) 0.2856(3) 0.4026(2) 0.0154(7) Uani 1 1 d .
H4C H 0.3172 0.3309 0.4583 0.019 Uiso 1 1 calc R
H4D H 0.3503 0.2044 0.4188 0.019 Uiso 1 1 calc R
C5 C 0.22076(19) 0.1332(3) 0.2805(2) 0.0128(6) Uani 1 1 d .
C6 C 0.30354(19) 0.0981(3) 0.2373(3) 0.0192(9) Uani 1 1 d .
H6 H 0.3581 0.1464 0.2430 0.023 Uiso 1 1 calc R
C7 C 0.3074(2) -0.0047(3) 0.1871(3) 0.0206(7) Uani 1 1 d .
H7 H 0.3639 -0.0263 0.1577 0.025 Uiso 1 1 calc R
C8 C 0.2276(3) -0.0779(3) 0.1792(3) 0.0231(8) Uani 1 1 d .
H8 H 0.2298 -0.1503 0.1459 0.028 Uiso 1 1 calc R
C9 C 0.1453(2) -0.0425(3) 0.2210(2) 0.0206(7) Uani 1 1 d .
H9 H 0.0905 -0.0904 0.2150 0.025 Uiso 1 1 calc R
C10 C 0.1419(2) 0.0603(3) 0.2708(2) 0.0199(9) Uani 1 1 d .
H10 H 0.0849 0.0823 0.2991 0.024 Uiso 1 1 calc R
C11 C 0.13145(19) 0.2600(3) 0.4289(2) 0.0130(6) Uani 1 1 d .
C12 C 0.1311(2) 0.1609(3) 0.4853(2) 0.0164(7) Uani 1 1 d .
H12 H 0.1705 0.0942 0.4732 0.020 Uiso 1 1 calc R
C13 C 0.0728(2) 0.1598(3) 0.5595(3) 0.0203(8) Uani 1 1 d .
H13 H 0.0732 0.0930 0.5987 0.024 Uiso 1 1 calc R
C14 C 0.0139(2) 0.2569(3) 0.5762(2) 0.0186(7) Uani 1 1 d .
H14 H -0.0265 0.2557 0.6264 0.022 Uiso 1 1 calc R
C15 C 0.0139(2) 0.3552(3) 0.5198(2) 0.0173(7) Uani 1 1 d .
H15 H -0.0262 0.4214 0.5315 0.021 Uiso 1 1 calc R
C16 C 0.0719(2) 0.3570(3) 0.4468(2) 0.0159(7) Uani 1 1 d .
H16 H 0.0716 0.4245 0.4082 0.019 Uiso 1 1 calc R
B3 B 0.4537(3) 0.7104(4) 0.5154(3) 0.0257(9) Uani 1 1 d .
H3B H 0.5132 0.7087 0.5639 0.031 Uiso 1 1 calc R
B4 B 0.3948(3) 0.5777(4) 0.4821(3) 0.0182(8) Uani 1 1 d .
H4B H 0.4160 0.4876 0.5082 0.022 Uiso 1 1 calc R
B5 B 0.2747(3) 0.6133(4) 0.4623(3) 0.0195(8) Uani 1 1 d .
H5B H 0.2179 0.5462 0.4756 0.023 Uiso 1 1 calc R
B6 B 0.2571(3) 0.7680(4) 0.4828(3) 0.0217(9) Uani 1 1 d .
H6B H 0.1896 0.8037 0.5102 0.026 Uiso 1 1 calc R
B7 B 0.4477(3) 0.8151(4) 0.4264(3) 0.0315(11) Uani 1 1 d .
H7B H 0.5045 0.8831 0.4160 0.038 Uiso 1 1 calc R
B8 B 0.4643(3) 0.6613(4) 0.4052(3) 0.0242(9) Uani 1 1 d .
H8B H 0.5326 0.6261 0.3793 0.029 Uiso 1 1 calc R
B9 B 0.3550(2) 0.6009(3) 0.3718(3) 0.0158(8) Uani 1 1 d .
B10 B 0.2685(3) 0.7170(4) 0.3723(3) 0.0219(8) Uani 1 1 d .
H10B H 0.2078 0.7183 0.3251 0.026 Uiso 1 1 calc R
B11 B 0.3273(3) 0.8506(4) 0.4060(3) 0.0307(10) Uani 1 1 d .
H11B H 0.3056 0.9417 0.3821 0.037 Uiso 1 1 calc R
B12 B 0.3868(3) 0.7462(4) 0.3362(3) 0.0268(9) Uani 1 1 d .
H12B H 0.4035 0.7669 0.2651 0.032 Uiso 1 1 calc R

loop_
_atom_site_aniso_label
_atom_site_aniso_U_11
_atom_site_aniso_U_22
_atom_site_aniso_U_33
_atom_site_aniso_U_23
_atom_site_aniso_U_13
_atom_site_aniso_U_12
Pt1 0.00998(4) 0.01169(5) 0.01174(5) 0.00009(8) -0.00024(8) -0.00021(4)
Cl1 0.0196(4) 0.0189(4) 0.0169(4) 0.0048(3) -0.0024(3) -0.0018(3)
Cl2 0.0113(3) 0.0243(4) 0.0190(4) 0.0016(3) -0.0018(3) -0.0022(3)
S1 0.0122(3) 0.0145(4) 0.0141(4) -0.0029(3) 0.0010(3) -0.0011(3)
P1 0.0108(3) 0.0123(4) 0.0129(4) -0.0003(3) 0.0006(3) 0.0013(3)
C1 0.0205(17) 0.0181(19) 0.0117(19) 0.0012(13) 0.0006(14) 0.0015(14)
C2 0.0279(18) 0.0176(18) 0.020(2) -0.0031(14) 0.0024(15) -0.0029(14)
C3 0.0100(13) 0.0117(16) 0.0233(19) 0.0015(13) -0.0035(13) 0.0012(11)
C4 0.0125(13) 0.0144(17) 0.0195(19) -0.0012(13) -0.0034(13) 0.0010(12)
C5 0.0147(13) 0.0129(16) 0.0107(15) 0.0041(11) -0.0018(11) 0.0004(11)
C6 0.0145(12) 0.0203(16) 0.023(3) 0.0023(15) 0.0014(15) 0.0004(10)
C7 0.0236(16) 0.0178(18) 0.021(2) -0.0027(14) 0.0024(14) 0.0060(14)
C8 0.0369(19) 0.0136(17) 0.019(2) -0.0034(14) -0.0006(15) 0.0038(14)
C9 0.0221(15) 0.0208(18) 0.0188(19) -0.0019(12) -0.0009(13) -0.0082(13)
C10 0.0161(13) 0.0171(16) 0.027(3) -0.0032(13) 0.0031(13) -0.0036(12)
C11 0.0108(13) 0.0175(17) 0.0106(16) -0.0017(12) -0.0005(12) -0.0027(12)
C12 0.0124(15) 0.0185(19) 0.018(2) 0.0003(14) -0.0013(13) -0.0005(13)
C13 0.0177(16) 0.023(2) 0.020(2) 0.0086(15) -0.0018(14) -0.0046(14)
C14 0.0145(14) 0.026(2) 0.0155(19) -0.0026(14) 0.0012(13) -0.0066(13)
C15 0.0143(14) 0.0199(19) 0.0177(19) -0.0015(14) 0.0016(13) 0.0016(13)
C16 0.0137(14) 0.0133(16) 0.0206(19) -0.0001(13) -0.0009(13) 0.0002(12)
B3 0.0184(18) 0.027(2) 0.032(3) -0.0133(19) 0.0034(17) -0.0010(16)
B4 0.0206(18) 0.018(2) 0.016(2) -0.0017(15) -0.0036(15) 0.0031(15)
B5 0.0189(18) 0.022(2) 0.018(2) -0.0022(16) -0.0011(15) -0.0012(15)
B6 0.0198(17) 0.024(2) 0.022(2) -0.0016(17) -0.0005(16) 0.0057(16)
B7 0.041(3) 0.023(2) 0.030(3) -0.0114(19) 0.014(2) -0.015(2)
B8 0.0180(19) 0.025(2) 0.029(3) -0.0120(18) 0.0027(17) -0.0044(16)
B9 0.0163(16) 0.0162(19) 0.015(2) -0.0028(14) 0.0006(14) -0.0006(13)
B10 0.031(2) 0.017(2) 0.018(2) -0.0038(16) -0.0044(16) 0.0095(16)
B11 0.055(3) 0.020(2) 0.017(2) 0.0042(17) 0.005(2) 0.007(2)
B12 0.042(2) 0.016(2) 0.022(2) 0.0004(16) 0.010(2) -0.0065(17)

loop_
_atom_type_symbol
_atom_type_description
_atom_type_scat_dispersion_real
_atom_type_scat_dispersion_imag
_atom_type_scat_source
C C 0.0033 0.0016 'International Tables Vol C Tables 4.2.6.8 and 6.1.1.4'
H H 0.0000 0.0000 'International Tables Vol C Tables 4.2.6.8 and 6.1.1.4'
B B 0.0013 0.0007 'International Tables Vol C Tables 4.2.6.8 and 6.1.1.4'
P P 0.1023 0.0942 'International Tables Vol C Tables 4.2.6.8 and 6.1.1.4'
S S 0.1246 0.1234 'International Tables Vol C Tables 4.2.6.8 and 6.1.1.4'
Cl Cl 0.1484 0.1585 'International Tables Vol C Tables 4.2.6.8 and 6.1.1.4'
Pt Pt -1.7033 8.3905 'International Tables Vol C Tables 4.2.6.8 and 6.1.1.4'

loop_
_geom_angle_atom_site_label_1
_geom_angle_atom_site_label_2
_geom_angle_atom_site_label_3
_geom_angle
P1 Pt1 S1 89.18(3)
P1 Pt1 Cl2 90.20(3)
S1 Pt1 Cl2 179.15(3)
P1 Pt1 Cl1 174.71(3)
S1 Pt1 Cl1 90.41(3)
Cl2 Pt1 Cl1 90.26(3)
C3 S1 B9 102.57(17)
C3 S1 Pt1 105.34(10)
B9 S1 Pt1 108.71(11)
C11 P1 C5 108.64(14)
C11 P1 C4 103.09(15)
C5 P1 C4 107.26(14)
C11 P1 Pt1 117.97(11)
C5 P1 Pt1 111.17(11)
C4 P1 Pt1 107.94(11)
C2 C1 B5 111.8(3)
C2 C1 B4 112.0(3)
B5 C1 B4 63.6(2)
C2 C1 B3 62.3(2)
B5 C1 B3 115.8(3)
B4 C1 B3 62.6(2)
C2 C1 B6 62.1(2)
B5 C1 B6 62.5(2)
B4 C1 B6 115.8(3)
B3 C1 B6 116.4(3)
C2 C1 H1 120.5
B5 C1 H1 118.0
B4 C1 H1 117.9
B3 C1 H1 116.5
B6 C1 H1 116.6
C1 C2 B7 111.6(3)
C1 C2 B11 111.8(3)
B7 C2 B11 63.7(3)
C1 C2 B6 61.8(2)
B7 C2 B6 115.9(3)
B11 C2 B6 63.0(3)
C1 C2 B3 61.6(2)
B7 C2 B3 62.6(3)
B11 C2 B3 115.7(3)
B6 C2 B3 115.6(3)
C1 C2 H2 120.9
B7 C2 H2 117.8
B11 C2 H2 117.7
B6 C2 H2 116.8
B3 C2 H2 117.1
C4 C3 S1 112.5(2)
C4 C3 H3C 109.1
S1 C3 H3C 109.1
C4 C3 H3D 109.1
S1 C3 H3D 109.1
H3C C3 H3D 107.8
C3 C4 P1 112.1(2)
C3 C4 H4C 109.2
P1 C4 H4C 109.2
C3 C4 H4D 109.2
P1 C4 H4D 109.2
H4C C4 H4D 107.9
C10 C5 C6 117.9(3)
C10 C5 P1 122.2(2)
C6 C5 P1 119.9(2)
C7 C6 C5 121.4(3)
C7 C6 H6 119.3
C5 C6 H6 119.3
C6 C7 C8 119.9(3)
C6 C7 H7 120.1
C8 C7 H7 120.1
C9 C8 C7 118.8(3)
C9 C8 H8 120.6
C7 C8 H8 120.6
C10 C9 C8 121.0(3)
C10 C9 H9 119.5
C8 C9 H9 119.5
C9 C10 C5 121.0(3)
C9 C10 H10 119.5
C5 C10 H10 119.5
C12 C11 C16 119.5(3)
C12 C11 P1 120.7(2)
C16 C11 P1 119.3(2)
C13 C12 C11 119.8(3)
C13 C12 H12 120.1
C11 C12 H12 120.1
C12 C13 C14 119.9(3)
C12 C13 H13 120.0
C14 C13 H13 120.0
C15 C14 C13 120.2(3)
C15 C14 H14 119.9
C13 C14 H14 119.9
C16 C15 C14 120.1(3)
C16 C15 H15 120.0
C14 C15 H15 120.0
C15 C16 C11 120.5(3)
C15 C16 H16 119.8
C11 C16 H16 119.8
C1 B3 C2 56.1(2)
C1 B3 B8 104.1(3)
C2 B3 B8 103.4(3)
C1 B3 B4 58.1(2)
C2 B3 B4 103.5(3)
B8 B3 B4 60.9(2)
C1 B3 B7 103.3(3)
C2 B3 B7 57.8(2)
B8 B3 B7 59.8(3)
B4 B3 B7 108.2(3)
C1 B3 H3B 125.5
C2 B3 H3B 125.8
B8 B3 H3B 123.0
B4 B3 H3B 121.9
B7 B3 H3B 122.5
C1 B4 B3 59.2(2)
C1 B4 B9 103.4(3)
B3 B4 B9 107.1(3)
C1 B4 B5 58.1(2)
B3 B4 B5 108.5(3)
B9 B4 B5 60.2(2)
C1 B4 B8 103.5(3)
B3 B4 B8 59.0(2)
B9 B4 B8 59.7(2)
B5 B4 B8 108.0(3)
C1 B4 H4B 125.5
B3 B4 H4B 121.5
B9 B4 H4B 123.0
B5 B4 H4B 121.1
B8 B4 H4B 123.0
C1 B5 B6 59.4(2)
C1 B5 B10 104.4(3)
B6 B5 B10 59.6(2)
C1 B5 B4 58.3(2)
B6 B5 B4 108.9(3)
B10 B5 B4 108.5(3)
C1 B5 B9 103.1(3)
B6 B5 B9 107.4(3)
B10 B5 B9 60.2(2)
B4 B5 B9 59.6(2)
C1 B5 H5B 125.3
B6 B5 H5B 121.1
B10 B5 H5B 122.2
B4 B5 H5B 121.1
B9 B5 H5B 123.3
C1 B6 C2 56.1(2)
C1 B6 B10 104.1(3)
C2 B6 B10 103.9(3)
C1 B6 B5 58.0(2)
C2 B6 B5 103.4(3)
B10 B6 B5 60.6(2)
C1 B6 B11 103.2(3)
C2 B6 B11 57.8(2)
B10 B6 B11 60.3(3)
B5 B6 B11 108.1(3)
C1 B6 H6B 125.6
C2 B6 H6B 125.7
B10 B6 H6B 122.8
B5 B6 H6B 122.2
B11 B6 H6B 122.5
C2 B7 B8 104.4(3)
C2 B7 B3 59.5(2)
B8 B7 B3 59.3(3)
C2 B7 B12 104.0(3)
B8 B7 B12 60.6(2)
B3 B7 B12 108.2(3)
C2 B7 B11 58.2(2)
B8 B7 B11 108.2(3)
B3 B7 B11 108.7(3)
B12 B7 B11 59.8(3)
C2 B7 H7B 125.1
B8 B7 H7B 122.5
B3 B7 H7B 121.0
B12 B7 H7B 122.4
B11 B7 H7B 121.4
B3 B8 B7 60.8(3)
B3 B8 B9 108.2(3)
B7 B8 B9 107.7(3)
B3 B8 B4 60.2(2)
B7 B8 B4 108.5(3)
B9 B8 B4 59.8(2)
B3 B8 B12 109.3(3)
B7 B8 B12 60.4(3)
B9 B8 B12 59.5(2)
B4 B8 B12 108.1(3)
B3 B8 H8B 120.9
B7 B8 H8B 121.4
B9 B8 H8B 122.2
B4 B8 H8B 121.7
B12 B8 H8B 121.4
B12 B9 B8 60.7(2)
B12 B9 B4 109.6(3)
B8 B9 B4 60.5(2)
B12 B9 B5 109.0(3)
B8 B9 B5 108.6(3)
B4 B9 B5 60.2(2)
B12 B9 B10 60.9(2)
B8 B9 B10 109.3(3)
B4 B9 B10 108.8(3)
B5 B9 B10 59.9(2)
B12 B9 S1 117.1(3)
B8 B9 S1 117.3(2)
B4 B9 S1 122.1(2)
B5 B9 S1 126.1(2)
B10 B9 S1 122.6(2)
B6 B10 B5 59.9(2)
B6 B10 B11 60.4(2)
B5 B10 B11 107.6(3)
B6 B10 B9 107.5(3)
B5 B10 B9 60.0(2)
B11 B10 B9 106.3(3)
B6 B10 B12 108.2(3)
B5 B10 B12 107.5(3)
B11 B10 B12 59.6(2)
B9 B10 B12 58.9(2)
B6 B10 H10B 121.4
B5 B10 H10B 121.8
B11 B10 H10B 122.2
B9 B10 H10B 122.7
B12 B10 H10B 122.1
C2 B11 B12 104.1(3)
C2 B11 B10 104.2(3)
B12 B11 B10 60.7(2)
C2 B11 B6 59.3(2)
B12 B11 B6 108.1(3)
B10 B11 B6 59.3(2)
C2 B11 B7 58.1(2)
B12 B11 B7 60.0(3)
B10 B11 B7 108.4(3)
B6 B11 B7 108.3(3)
C2 B11 H11B 125.2
B12 B11 H11B 122.3
B10 B11 H11B 122.4
B6 B11 H11B 121.3
B7 B11 H11B 121.4
B9 B12 B11 107.4(3)
B9 B12 B7 106.8(3)
B11 B12 B7 60.2(3)
B9 B12 B8 59.8(2)
B11 B12 B8 107.3(3)
B7 B12 B8 59.0(3)
B9 B12 B10 60.2(2)
B11 B12 B10 59.7(2)
B7 B12 B10 107.8(3)
B8 B12 B10 108.0(3)
B9 B12 H12B 122.2
B11 B12 H12B 122.0
B7 B12 H12B 122.3
B8 B12 H12B 122.2
B10 B12 H12B 121.6

loop_
_geom_bond_atom_site_label_1
_geom_bond_atom_site_label_2
_geom_bond_distance
Pt1 P1 2.2034(9)
Pt1 S1 2.2719(7)
Pt1 Cl2 2.3217(7)
Pt1 Cl1 2.3579(8)
S1 C3 1.845(3)
S1 B9 1.894(4)
P1 C11 1.801(3)
P1 C5 1.809(3)
P1 C4 1.833(3)
C1 C2 1.618(5)
C1 B5 1.692(5)
C1 B4 1.695(5)
C1 B3 1.715(5)
C1 B6 1.718(5)
C1 H1 1.1200
C2 B7 1.694(6)
C2 B11 1.696(6)
C2 B6 1.723(5)
C2 B3 1.725(5)
C2 H2 1.1200
C3 C4 1.515(4)
C3 H3C 0.9900
C3 H3D 0.9900
C4 H4C 0.9900
C4 H4D 0.9900
C5 C10 1.396(4)
C5 C6 1.403(4)
C6 C7 1.373(5)
C6 H6 0.9500
C7 C8 1.406(5)
C7 H7 0.9500
C8 C9 1.388(5)
C8 H8 0.9500
C9 C10 1.369(4)
C9 H9 0.9500
C10 H10 0.9500
C11 C12 1.394(5)
C11 C16 1.402(4)
C12 C13 1.390(5)
C12 H12 0.9500
C13 C14 1.393(5)
C13 H13 0.9500
C14 C15 1.386(5)
C14 H14 0.9500
C15 C16 1.374(5)
C15 H15 0.9500
C16 H16 0.9500
B3 B8 1.751(6)
B3 B4 1.772(6)
B3 B7 1.777(7)
B3 H3B 1.1200
B4 B9 1.773(6)
B4 B5 1.784(5)
B4 B8 1.784(6)
B4 H4B 1.1200
B5 B6 1.770(6)
B5 B10 1.783(6)
B5 B9 1.785(6)
B5 H5B 1.1200
B6 B10 1.765(6)
B6 B11 1.785(6)
B6 H6B 1.1200
B7 B8 1.760(6)
B7 B12 1.785(7)
B7 B11 1.789(7)
B7 H7B 1.1200
B8 B9 1.770(5)
B8 B12 1.787(7)
B8 H8B 1.1200
B9 B12 1.765(5)
B9 B10 1.788(5)
B10 B11 1.784(6)
B10 B12 1.801(6)
B10 H10B 1.1200
B11 B12 1.782(6)
B11 H11B 1.1200
B12 H12B 1.1200

loop_
_geom_torsion_atom_site_label_1
_geom_torsion_atom_site_label_2
_geom_torsion_atom_site_label_3
_geom_torsion_atom_site_label_4
_geom_torsion
P1 Pt1 S1 C3 10.27(12)
Cl2 Pt1 S1 C3 53(2)
Cl1 Pt1 S1 C3 -164.45(12)
P1 Pt1 S1 B9 -99.07(13)
Cl2 Pt1 S1 B9 -56(2)
Cl1 Pt1 S1 B9 86.21(13)
S1 Pt1 P1 C11 124.44(12)
Cl2 Pt1 P1 C11 -54.98(12)
Cl1 Pt1 P1 C11 -149.9(3)
S1 Pt1 P1 C5 -109.13(10)
Cl2 Pt1 P1 C5 71.45(10)
Cl1 Pt1 P1 C5 -23.5(3)
S1 Pt1 P1 C4 8.24(12)
Cl2 Pt1 P1 C4 -171.18(12)
Cl1 Pt1 P1 C4 93.9(3)
B5 C1 C2 B7 -69.5(4)
B4 C1 C2 B7 -0.2(4)
B3 C1 C2 B7 39.1(3)
B6 C1 C2 B7 -108.8(3)
B5 C1 C2 B11 -0.3(4)
B4 C1 C2 B11 69.0(4)
B3 C1 C2 B11 108.4(3)
B6 C1 C2 B11 -39.6(3)
B5 C1 C2 B6 39.3(3)
B4 C1 C2 B6 108.5(3)
B3 C1 C2 B6 147.9(3)
B5 C1 C2 B3 -108.6(3)
B4 C1 C2 B3 -39.4(3)
B6 C1 C2 B3 -147.9(3)
B9 S1 C3 C4 82.0(3)
Pt1 S1 C3 C4 -31.7(3)
S1 C3 C4 P1 40.5(3)
C11 P1 C4 C3 -155.8(2)
C5 P1 C4 C3 89.7(2)
Pt1 P1 C4 C3 -30.2(2)
C11 P1 C5 C10 30.9(3)
C4 P1 C5 C10 141.7(3)
Pt1 P1 C5 C10 -100.6(3)
C11 P1 C5 C6 -152.3(3)
C4 P1 C5 C6 -41.5(3)
Pt1 P1 C5 C6 76.3(3)
C10 C5 C6 C7 0.0(6)
P1 C5 C6 C7 -177.0(3)
C5 C6 C7 C8 -0.9(6)
C6 C7 C8 C9 1.6(6)
C7 C8 C9 C10 -1.4(5)
C8 C9 C10 C5 0.5(5)
C6 C5 C10 C9 0.2(5)
P1 C5 C10 C9 177.2(3)
C5 P1 C11 C12 48.8(3)
C4 P1 C11 C12 -64.8(3)
Pt1 P1 C11 C12 176.4(2)
C5 P1 C11 C16 -138.9(2)
C4 P1 C11 C16 107.5(3)
Pt1 P1 C11 C16 -11.2(3)
C16 C11 C12 C13 -0.9(5)
P1 C11 C12 C13 171.4(2)
C11 C12 C13 C14 1.1(5)
C12 C13 C14 C15 -0.8(5)
C13 C14 C15 C16 0.3(5)
C14 C15 C16 C11 -0.1(5)
C12 C11 C16 C15 0.5(5)
P1 C11 C16 C15 -172.0(2)
B5 C1 B3 C2 102.3(3)
B4 C1 B3 C2 138.5(3)
B6 C1 B3 C2 31.6(3)
C2 C1 B3 B8 -96.9(3)
B5 C1 B3 B8 5.4(4)
B4 C1 B3 B8 41.6(3)
B6 C1 B3 B8 -65.3(4)
C2 C1 B3 B4 -138.5(3)
B5 C1 B3 B4 -36.3(3)
B6 C1 B3 B4 -106.9(3)
C2 C1 B3 B7 -35.1(3)
B5 C1 B3 B7 67.1(4)
B4 C1 B3 B7 103.4(3)
B6 C1 B3 B7 -3.5(4)
B7 C2 B3 C1 -138.6(3)
B11 C2 B3 C1 -102.1(3)
B6 C2 B3 C1 -31.3(3)
C1 C2 B3 B8 98.1(3)
B7 C2 B3 B8 -40.5(3)
B11 C2 B3 B8 -3.9(4)
B6 C2 B3 B8 66.9(4)
C1 C2 B3 B4 35.4(3)
B7 C2 B3 B4 -103.3(3)
B11 C2 B3 B4 -66.7(4)
B6 C2 B3 B4 4.1(4)
C1 C2 B3 B7 138.6(3)
B11 C2 B3 B7 36.5(3)
B6 C2 B3 B7 107.3(3)
C2 C1 B4 B3 39.2(3)
B5 C1 B4 B3 143.5(3)
B6 C1 B4 B3 107.8(3)
C2 C1 B4 B9 -62.9(3)
B5 C1 B4 B9 41.4(3)
B3 C1 B4 B9 -102.1(3)
B6 C1 B4 B9 5.7(4)
C2 C1 B4 B5 -104.3(3)
B3 C1 B4 B5 -143.5(3)
B6 C1 B4 B5 -35.7(3)
C2 C1 B4 B8 -1.3(4)
B5 C1 B4 B8 103.0(3)
B3 C1 B4 B8 -40.6(3)
B6 C1 B4 B8 67.3(3)
C2 B3 B4 C1 -34.5(2)
B8 B3 B4 C1 -132.5(3)
B7 B3 B4 C1 -94.6(3)
C1 B3 B4 B9 95.7(3)
C2 B3 B4 B9 61.3(3)
B8 B3 B4 B9 -36.7(3)
B7 B3 B4 B9 1.1(4)
C1 B3 B4 B5 32.1(3)
C2 B3 B4 B5 -2.3(4)
B8 B3 B4 B5 -100.3(3)
B7 B3 B4 B5 -62.5(4)
C1 B3 B4 B8 132.5(3)
C2 B3 B4 B8 98.0(3)
B7 B3 B4 B8 37.8(3)
C2 C1 B5 B6 -39.1(3)
B4 C1 B5 B6 -143.7(3)
B3 C1 B5 B6 -107.8(3)
C2 C1 B5 B10 1.5(3)
B4 C1 B5 B10 -103.1(3)
B3 C1 B5 B10 -67.2(3)
B6 C1 B5 B10 40.6(3)
C2 C1 B5 B4 104.6(3)
B3 C1 B5 B4 35.9(3)
B6 C1 B5 B4 143.7(3)
C2 C1 B5 B9 63.6(3)
B4 C1 B5 B9 -41.0(3)
B3 C1 B5 B9 -5.1(4)
B6 C1 B5 B9 102.7(3)
B3 B4 B5 C1 -32.6(3)
B9 B4 B5 C1 -132.2(3)
B8 B4 B5 C1 -95.0(3)
C1 B4 B5 B6 32.6(3)
B3 B4 B5 B6 0.0(4)
B9 B4 B5 B6 -99.6(3)
B8 B4 B5 B6 -62.4(4)
C1 B4 B5 B10 95.9(3)
B3 B4 B5 B10 63.3(4)
B9 B4 B5 B10 -36.3(3)
B8 B4 B5 B10 0.8(4)
C1 B4 B5 B9 132.2(3)
B3 B4 B5 B9 99.6(3)
B8 B4 B5 B9 37.1(3)
B5 C1 B6 C2 -138.5(3)
B4 C1 B6 C2 -102.4(3)
B3 C1 B6 C2 -31.7(3)
C2 C1 B6 B10 97.5(3)
B5 C1 B6 B10 -41.0(3)
B4 C1 B6 B10 -4.9(4)
B3 C1 B6 B10 65.8(4)
C2 C1 B6 B5 138.5(3)
B4 C1 B6 B5 36.1(3)
B3 C1 B6 B5 106.8(3)
C2 C1 B6 B11 35.2(3)
B5 C1 B6 B11 -103.3(3)
B4 C1 B6 B11 -67.2(4)
B3 C1 B6 B11 3.6(4)
B7 C2 B6 C1 101.7(3)
B11 C2 B6 C1 138.4(3)
B3 C2 B6 C1 31.2(3)
C1 C2 B6 B10 -97.8(3)
B7 C2 B6 B10 3.9(4)
B11 C2 B6 B10 40.6(3)
B3 C2 B6 B10 -66.6(4)
C1 C2 B6 B5 -35.3(3)
B7 C2 B6 B5 66.4(4)
B11 C2 B6 B5 103.1(3)
B3 C2 B6 B5 -4.1(4)
C1 C2 B6 B11 -138.4(3)
B7 C2 B6 B11 -36.7(3)
B3 C2 B6 B11 -107.2(4)
B10 B5 B6 C1 -133.1(3)
B4 B5 B6 C1 -32.2(3)
B9 B5 B6 C1 -95.2(3)
C1 B5 B6 C2 34.4(2)
B10 B5 B6 C2 -98.6(3)
B4 B5 B6 C2 2.3(4)
B9 B5 B6 C2 -60.7(3)
C1 B5 B6 B10 133.1(3)
B4 B5 B6 B10 100.9(3)
B9 B5 B6 B10 37.9(3)
C1 B5 B6 B11 94.5(3)
B10 B5 B6 B11 -38.5(3)
B4 B5 B6 B11 62.4(4)
B9 B5 B6 B11 -0.6(4)
C1 C2 B7 B8 1.7(4)
B11 C2 B7 B8 -102.8(3)
B6 C2 B7 B8 -66.4(4)
B3 C2 B7 B8 40.4(3)
C1 C2 B7 B3 -38.7(3)
B11 C2 B7 B3 -143.2(3)
B6 C2 B7 B3 -106.8(3)
C1 C2 B7 B12 64.4(4)
B11 C2 B7 B12 -40.1(3)
B6 C2 B7 B12 -3.7(4)
B3 C2 B7 B12 103.1(3)
C1 C2 B7 B11 104.5(3)
B6 C2 B7 B11 36.4(3)
B3 C2 B7 B11 143.2(3)
C1 B3 B7 C2 34.3(2)
B8 B3 B7 C2 133.1(3)
B4 B3 B7 C2 94.8(3)
C1 B3 B7 B8 -98.7(3)
C2 B3 B7 B8 -133.1(3)
B4 B3 B7 B8 -38.3(3)
C1 B3 B7 B12 -61.6(4)
C2 B3 B7 B12 -95.9(3)
B8 B3 B7 B12 37.2(3)
B4 B3 B7 B12 -1.1(4)
C1 B3 B7 B11 1.9(4)
C2 B3 B7 B11 -32.5(3)
B8 B3 B7 B11 100.6(3)
B4 B3 B7 B11 62.3(4)
C1 B3 B8 B7 97.4(3)
C2 B3 B8 B7 39.5(3)
B4 B3 B8 B7 137.6(3)
C1 B3 B8 B9 -3.2(4)
C2 B3 B8 B9 -61.1(4)
B4 B3 B8 B9 37.1(3)
B7 B3 B8 B9 -100.6(3)
C1 B3 B8 B4 -40.2(3)
C2 B3 B8 B4 -98.2(3)
B7 B3 B8 B4 -137.6(3)
C1 B3 B8 B12 60.0(4)
C2 B3 B8 B12 2.1(4)
B4 B3 B8 B12 100.2(3)
B7 B3 B8 B12 -37.4(3)
C2 B7 B8 B3 -40.5(3)
B12 B7 B8 B3 -138.8(3)
B11 B7 B8 B3 -101.3(3)
C2 B7 B8 B9 60.8(4)
B3 B7 B8 B9 101.3(3)
B12 B7 B8 B9 -37.4(3)
B11 B7 B8 B9 0.0(4)
C2 B7 B8 B4 -2.5(4)
B3 B7 B8 B4 38.0(3)
B12 B7 B8 B4 -100.7(3)
B11 B7 B8 B4 -63.3(4)
C2 B7 B8 B12 98.2(3)
B3 B7 B8 B12 138.8(3)
B11 B7 B8 B12 37.4(3)
C1 B4 B8 B3 40.7(3)
B9 B4 B8 B3 138.5(3)
B5 B4 B8 B3 101.1(3)
C1 B4 B8 B7 2.4(4)
B3 B4 B8 B7 -38.3(3)
B9 B4 B8 B7 100.2(3)
B5 B4 B8 B7 62.8(4)
C1 B4 B8 B9 -97.8(3)
B3 B4 B8 B9 -138.5(3)
B5 B4 B8 B9 -37.4(3)
C1 B4 B8 B12 -61.6(3)
B3 B4 B8 B12 -102.3(3)
B9 B4 B8 B12 36.2(3)
B5 B4 B8 B12 -1.2(4)
B3 B8 B9 B12 102.1(3)
B7 B8 B9 B12 37.8(3)
B4 B8 B9 B12 139.3(3)
B3 B8 B9 B4 -37.2(3)
B7 B8 B9 B4 -101.5(3)
B12 B8 B9 B4 -139.3(3)
B3 B8 B9 B5 0.3(4)
B7 B8 B9 B5 -64.0(4)
B4 B8 B9 B5 37.5(3)
B12 B8 B9 B5 -101.8(3)
B3 B8 B9 B10 64.0(4)
B7 B8 B9 B10 -0.3(4)
B4 B8 B9 B10 101.2(3)
B12 B8 B9 B10 -38.1(3)
B3 B8 B9 S1 -150.5(3)
B7 B8 B9 S1 145.2(3)
B4 B8 B9 S1 -113.3(3)
B12 B8 B9 S1 107.4(3)
C1 B4 B9 B12 60.8(3)
B3 B4 B9 B12 -0.7(4)
B5 B4 B9 B12 101.2(3)
B8 B4 B9 B12 -37.1(3)
C1 B4 B9 B8 98.0(3)
B3 B4 B9 B8 36.4(3)
B5 B4 B9 B8 138.3(3)
C1 B4 B9 B5 -40.3(3)
B3 B4 B9 B5 -101.9(3)
B8 B4 B9 B5 -138.3(3)
C1 B4 B9 B10 -4.1(3)
B3 B4 B9 B10 -65.6(3)
B5 B4 B9 B10 36.2(3)
B8 B4 B9 B10 -102.1(3)
C1 B4 B9 S1 -156.5(2)
B3 B4 B9 S1 141.9(3)
B5 B4 B9 S1 -116.2(3)
B8 B4 B9 S1 105.5(3)
C1 B5 B9 B12 -61.9(3)
B6 B5 B9 B12 -0.2(4)
B10 B5 B9 B12 37.5(3)
B4 B5 B9 B12 -102.2(3)
C1 B5 B9 B8 2.7(4)
B6 B5 B9 B8 64.4(4)
B10 B5 B9 B8 102.0(3)
B4 B5 B9 B8 -37.7(3)
C1 B5 B9 B4 40.3(2)
B6 B5 B9 B4 102.0(3)
B10 B5 B9 B4 139.7(3)
C1 B5 B9 B10 -99.3(3)
B6 B5 B9 B10 -37.6(3)
B4 B5 B9 B10 -139.7(3)
C1 B5 B9 S1 150.3(3)
B6 B5 B9 S1 -148.0(3)
B10 B5 B9 S1 -110.4(3)
B4 B5 B9 S1 109.9(3)
C3 S1 B9 B12 141.5(3)
Pt1 S1 B9 B12 -107.3(2)
C3 S1 B9 B8 72.2(3)
Pt1 S1 B9 B8 -176.6(2)
C3 S1 B9 B4 1.5(3)
Pt1 S1 B9 B4 112.7(2)
C3 S1 B9 B5 -72.9(3)
Pt1 S1 B9 B5 38.3(3)
C3 S1 B9 B10 -147.2(3)
Pt1 S1 B9 B10 -35.9(3)
C1 B6 B10 B5 39.7(3)
C2 B6 B10 B5 97.7(3)
B11 B6 B10 B5 137.0(3)
C1 B6 B10 B11 -97.3(3)
C2 B6 B10 B11 -39.3(3)
B5 B6 B10 B11 -137.0(3)
C1 B6 B10 B9 1.9(4)
C2 B6 B10 B9 59.9(3)
B5 B6 B10 B9 -37.9(3)
B11 B6 B10 B9 99.2(3)
C1 B6 B10 B12 -60.3(3)
C2 B6 B10 B12 -2.3(4)
B5 B6 B10 B12 -100.1(3)
B11 B6 B10 B12 37.0(3)
C1 B5 B10 B6 -40.5(3)
B4 B5 B10 B6 -101.4(3)
B9 B5 B10 B6 -137.5(3)
C1 B5 B10 B11 -2.1(4)
B6 B5 B10 B11 38.4(3)
B4 B5 B10 B11 -63.0(4)
B9 B5 B10 B11 -99.1(3)
C1 B5 B10 B9 97.0(3)
B6 B5 B10 B9 137.5(3)
B4 B5 B10 B9 36.0(3)
C1 B5 B10 B12 60.7(3)
B6 B5 B10 B12 101.3(3)
B4 B5 B10 B12 -0.2(4)
B9 B5 B10 B12 -36.2(3)
B12 B9 B10 B6 -101.0(3)
B8 B9 B10 B6 -63.0(4)
B4 B9 B10 B6 1.4(4)
B5 B9 B10 B6 37.8(3)
S1 B9 B10 B6 153.7(3)
B12 B9 B10 B5 -138.8(3)
B8 B9 B10 B5 -100.8(3)
B4 B9 B10 B5 -36.4(3)
S1 B9 B10 B5 115.9(3)
B12 B9 B10 B11 -37.6(3)
B8 B9 B10 B11 0.4(4)
B4 B9 B10 B11 64.8(3)
B5 B9 B10 B11 101.2(3)
S1 B9 B10 B11 -142.9(3)
B8 B9 B10 B12 38.0(3)
B4 B9 B10 B12 102.4(3)
B5 B9 B10 B12 138.8(3)
S1 B9 B10 B12 -105.3(3)
C1 C2 B11 B12 -63.9(4)
B7 C2 B11 B12 40.2(3)
B6 C2 B11 B12 -103.0(3)
B3 C2 B11 B12 4.1(4)
C1 C2 B11 B10 -1.1(4)
B7 C2 B11 B10 103.0(3)
B6 C2 B11 B10 -40.2(3)
B3 C2 B11 B10 66.9(4)
C1 C2 B11 B6 39.1(3)
B7 C2 B11 B6 143.2(3)
B3 C2 B11 B6 107.0(3)
C1 C2 B11 B7 -104.1(3)
B6 C2 B11 B7 -143.2(3)
B3 C2 B11 B7 -36.2(3)
B6 B10 B11 C2 40.1(3)
B5 B10 B11 C2 2.0(4)
B9 B10 B11 C2 -61.1(4)
B12 B10 B11 C2 -98.3(3)
B6 B10 B11 B12 138.5(3)
B5 B10 B11 B12 100.3(3)
B9 B10 B11 B12 37.3(3)
B5 B10 B11 B6 -38.2(3)
B9 B10 B11 B6 -101.2(3)
B12 B10 B11 B6 -138.5(3)
B6 B10 B11 B7 100.8(3)
B5 B10 B11 B7 62.6(4)
B9 B10 B11 B7 -0.4(4)
B12 B10 B11 B7 -37.7(3)
C1 B6 B11 C2 -34.5(3)
B10 B6 B11 C2 -133.4(3)
B5 B6 B11 C2 -94.7(3)
C1 B6 B11 B12 61.4(4)
C2 B6 B11 B12 95.9(3)
B10 B6 B11 B12 -37.5(3)
B5 B6 B11 B12 1.2(4)
C1 B6 B11 B10 98.9(3)
C2 B6 B11 B10 133.4(3)
B5 B6 B11 B10 38.6(3)
C1 B6 B11 B7 -2.1(4)
C2 B6 B11 B7 32.4(3)
B10 B6 B11 B7 -100.9(3)
B5 B6 B11 B7 -62.3(4)
B8 B7 B11 C2 95.9(3)
B3 B7 B11 C2 33.0(3)
B12 B7 B11 C2 133.7(3)
C2 B7 B11 B12 -133.7(3)
B8 B7 B11 B12 -37.8(3)
B3 B7 B11 B12 -100.7(3)
C2 B7 B11 B10 -95.7(3)
B8 B7 B11 B10 0.2(4)
B3 B7 B11 B10 -62.7(4)
B12 B7 B11 B10 38.0(3)
C2 B7 B11 B6 -32.9(3)
B8 B7 B11 B6 63.0(4)
B3 B7 B11 B6 0.1(4)
B12 B7 B11 B6 100.8(3)
B8 B9 B12 B11 -100.3(3)
B4 B9 B12 B11 -63.3(4)
B5 B9 B12 B11 0.9(4)
B10 B9 B12 B11 37.9(3)
S1 B9 B12 B11 152.0(3)
B8 B9 B12 B7 -37.0(3)
B4 B9 B12 B7 0.0(4)
B5 B9 B12 B7 64.2(4)
B10 B9 B12 B7 101.2(3)
S1 B9 B12 B7 -144.7(3)
B4 B9 B12 B8 37.0(3)
B5 B9 B12 B8 101.2(3)
B10 B9 B12 B8 138.2(3)
S1 B9 B12 B8 -107.7(3)
B8 B9 B12 B10 -138.2(3)
B4 B9 B12 B10 -101.2(3)
B5 B9 B12 B10 -37.0(3)
S1 B9 B12 B10 114.1(3)
C2 B11 B12 B9 60.5(4)
B10 B11 B12 B9 -38.1(3)
B6 B11 B12 B9 -1.3(4)
B7 B11 B12 B9 99.8(3)
C2 B11 B12 B7 -39.3(3)
B10 B11 B12 B7 -137.9(3)
B6 B11 B12 B7 -101.1(3)
C2 B11 B12 B8 -2.4(4)
B10 B11 B12 B8 -101.0(3)
B6 B11 B12 B8 -64.2(4)
B7 B11 B12 B8 36.9(3)
C2 B11 B12 B10 98.6(3)
B6 B11 B12 B10 36.8(3)
B7 B11 B12 B10 137.9(3)
C2 B7 B12 B9 -61.4(4)
B8 B7 B12 B9 37.3(3)
B3 B7 B12 B9 0.7(4)
B11 B7 B12 B9 -100.8(3)
C2 B7 B12 B11 39.3(3)
B8 B7 B12 B11 138.1(3)
B3 B7 B12 B11 101.4(3)
C2 B7 B12 B8 -98.8(3)
B3 B7 B12 B8 -36.7(3)
B11 B7 B12 B8 -138.1(3)
C2 B7 B12 B10 1.9(4)
B8 B7 B12 B10 100.7(3)
B3 B7 B12 B10 64.0(4)
B11 B7 B12 B10 -37.4(3)
B3 B8 B12 B9 -100.2(3)
B7 B8 B12 B9 -137.8(3)
B4 B8 B12 B9 -36.4(3)
B3 B8 B12 B11 0.2(4)
B7 B8 B12 B11 -37.4(3)
B9 B8 B12 B11 100.4(3)
B4 B8 B12 B11 64.0(4)
B3 B8 B12 B7 37.6(3)
B9 B8 B12 B7 137.8(3)
B4 B8 B12 B7 101.4(3)
B3 B8 B12 B10 -62.8(4)
B7 B8 B12 B10 -100.4(3)
B9 B8 B12 B10 37.4(3)
B4 B8 B12 B10 1.1(4)
B6 B10 B12 B9 99.9(3)
B5 B10 B12 B9 36.7(3)
B11 B10 B12 B9 137.2(3)
B6 B10 B12 B11 -37.3(3)
B5 B10 B12 B11 -100.6(3)
B9 B10 B12 B11 -137.2(3)
B6 B10 B12 B7 0.3(4)
B5 B10 B12 B7 -62.9(4)
B11 B10 B12 B7 37.6(3)
B9 B10 B12 B7 -99.6(3)
B6 B10 B12 B8 62.7(3)
B5 B10 B12 B8 -0.5(4)
B11 B10 B12 B8 100.0(3)
B9 B10 B12 B8 -37.2(3)
